data_7236630
loop_
_publ_author_name
'Wang, Binshen'
'Qi, Xiujuan'
'Zhang, Wenquan'
'Wang, Kangcai'
'Li, Wei'
'Zhang, Qinghua'

_publ_section_title
;
 Synthesis of 1-(2H-tetrazol-5-yl)-5-nitraminotetrazole and its
 derivatives from 5-aminotetrazole and cyanogen azide: a promising
 strategy towards the development of C--N linked bistetrazolate energetic
 materials
;
_journal_issue 39
_journal_name_full 'J. Mater. Chem. A'
_journal_page_first 20867
_journal_paper_doi 10.1039/C7TA05905A
_journal_volume 5
_journal_year 2017
_chemical_absolute_configuration rmad
_chemical_formula_moiety 'C2 N10 O2, 2(H2 O), 2(H5 N2)'
_chemical_formula_sum 'C2 H14 N14 O4'
_chemical_formula_weight 298.27
_space_group_crystal_system monoclinic
_space_group_IT_number 4
_space_group_name_Hall 'P 2yb'
_space_group_name_H-M_alt 'P 1 21 1'
_atom_sites_solution_hydrogens difmap
_atom_sites_solution_primary dual
_audit_creation_date 2016-12-15
_audit_creation_method
;
Olex2 1.2-beta
(compiled 2016.11.30 svn.r3356 for OlexSys, GUI svn.r5269)
;
_audit_update_record
;
2017-02-23 deposited with the CCDC.
2017-09-12 downloaded from the CCDC.
;
_cell_angle_alpha 90
_cell_angle_beta 92.690(4)
_cell_angle_gamma 90
_cell_formula_units_Z 2
_cell_length_a 3.6735(6)
_cell_length_b 20.633(4)
_cell_length_c 7.9016(13)
_cell_measurement_reflns_used 2346
_cell_measurement_temperature 170
_cell_measurement_theta_max 26.026
_cell_measurement_theta_min 2.580
_cell_volume 598.24(18)
_computing_cell_refinement 'SAINT v7.68A (Bruker, 2009)'
_computing_data_reduction 'SAINT v7.68A (Bruker, 2009)'
_computing_molecular_graphics 'Olex2 (Dolomanov et al., 2009)'
_computing_publication_material 'Olex2 (Dolomanov et al., 2009)'
_computing_structure_refinement 'ShelXL (Sheldrick, 2015)'
_computing_structure_solution 'ShelXT (Sheldrick, 2015)'
_diffrn_ambient_temperature 170
_diffrn_measured_fraction_theta_full 0.997
_diffrn_measured_fraction_theta_max 0.996
_diffrn_measurement_device_type 'Bruker APEX-II CCD'
_diffrn_measurement_method '\f and \w scans'
_diffrn_radiation_monochromator graphite
_diffrn_radiation_type MoK\a
_diffrn_radiation_wavelength 0.71073
_diffrn_reflns_av_R_equivalents 0.0323
_diffrn_reflns_av_unetI/netI 0.0292
_diffrn_reflns_Laue_measured_fraction_full 0.997
_diffrn_reflns_Laue_measured_fraction_max 0.996
_diffrn_reflns_limit_h_max 4
_diffrn_reflns_limit_h_min -4
_diffrn_reflns_limit_k_max 26
_diffrn_reflns_limit_k_min -26
_diffrn_reflns_limit_l_max 10
_diffrn_reflns_limit_l_min -10
_diffrn_reflns_number 10026
_diffrn_reflns_point_group_measured_fraction_full 0.997
_diffrn_reflns_point_group_measured_fraction_max 0.996
_diffrn_reflns_theta_full 26.000
_diffrn_reflns_theta_max 27.467
_diffrn_reflns_theta_min 1.974
_diffrn_standards_number 0
_exptl_absorpt_coefficient_mu 0.146
_exptl_absorpt_correction_T_max 0.7456
_exptl_absorpt_correction_T_min 0.6643
_exptl_absorpt_correction_type multi-scan
_exptl_absorpt_process_details
;
SADABS-2008/1 (Bruker,2008) was used for absorption correction.
wR2(int) was 0.0957 before and 0.0556 after correction.
The Ratio of minimum to maximum transmission is 0.8910.
The \l/2 correction factor is 0.0015.
;
_exptl_crystal_colour 'clear whiteish colourless'
_exptl_crystal_colour_lustre clear
_exptl_crystal_colour_modifier whiteish
_exptl_crystal_colour_primary colourless
_exptl_crystal_density_diffrn 1.656
_exptl_crystal_description block
_exptl_crystal_F_000 312
_exptl_crystal_size_max 0.24
_exptl_crystal_size_mid 0.22
_exptl_crystal_size_min 0.2
_refine_diff_density_max 0.185
_refine_diff_density_min -0.257
_refine_diff_density_rms 0.070
_refine_ls_abs_structure_details
;
 Refined as an inversion twin.
;
_refine_ls_abs_structure_Flack 0.6(15)
_refine_ls_extinction_method none
_refine_ls_goodness_of_fit_ref 1.105
_refine_ls_hydrogen_treatment refall
_refine_ls_matrix_type full
_refine_ls_number_parameters 238
_refine_ls_number_reflns 2724
_refine_ls_number_restraints 1
_refine_ls_restrained_S_all 1.105
_refine_ls_R_factor_all 0.0292
_refine_ls_R_factor_gt 0.0282
_refine_ls_shift/su_max 0.001
_refine_ls_shift/su_mean 0.000
_refine_ls_structure_factor_coef Fsqd
_refine_ls_weighting_details 'w=1/[\s^2^(Fo^2^)+(0.0404P)^2^] where P=(Fo^2^+2Fc^2^)/3'
_refine_ls_weighting_scheme calc
_refine_ls_wR_factor_gt 0.0668
_refine_ls_wR_factor_ref 0.0674
_reflns_Friedel_coverage 0.946
_reflns_Friedel_fraction_full 0.997
_reflns_Friedel_fraction_max 0.996
_reflns_number_gt 2649
_reflns_number_total 2724
_reflns_threshold_expression 'I > 2\s(I)'
_cod_data_source_file c7ta05905a2.cif
_cod_data_source_block mo_2016827_0m
_cod_original_cell_volume 598.23(17)
_cod_database_code 7236630
_shelx_space_group_comment
;
The symmetry employed for this shelxl refinement is uniquely defined
by the following loop, which should always be used as a source of
symmetry information in preference to the above space-group names.
They are only intended as comments.
;
_olex2_refinement_description
;
1. Twinned data refinement
 Scales: 0.4(15) 0.6(15)
;
_shelx_shelxl_version_number 2014/7
_olex2_submission_special_instructions 'No special instructions were received'

loop_
_space_group_symop_operation_xyz
'x, y, z'
'-x, y+1/2, -z'

loop_
_atom_site_label
_atom_site_type_symbol
_atom_site_fract_x
_atom_site_fract_y
_atom_site_fract_z
_atom_site_U_iso_or_equiv
_atom_site_adp_type
_atom_site_occupancy
_atom_site_site_symmetry_order
_atom_site_calc_flag
O2 O 0.2926(5) 0.66540(7) 0.4366(2) 0.0245(4) Uani 1 1 d
O1 O 0.0111(5) 0.59534(7) 0.5891(2) 0.0254(4) Uani 1 1 d
O1W O 0.9418(4) 0.31290(7) 0.5135(2) 0.0220(3) Uani 1 1 d
O2W O 0.6609(6) 0.27044(10) 0.8071(2) 0.0323(4) Uani 1 1 d
N1 N 0.1812(5) 0.60918(8) 0.4587(2) 0.0171(3) Uani 1 1 d
N6 N 0.4905(4) 0.52603(8) 0.1047(2) 0.0147(3) Uani 1 1 d
N10 N 0.5943(5) 0.42948(8) 0.2709(2) 0.0170(4) Uani 1 1 d
N13 N 0.7725(5) 0.71768(9) 0.7043(2) 0.0166(3) Uani 1 1 d
N7 N 0.3263(5) 0.41823(8) 0.0140(2) 0.0195(4) Uani 1 1 d
N14 N 1.0483(4) 0.72959(8) 0.8381(2) 0.0162(3) Uani 1 1 d
N11 N 0.1670(5) 0.44228(9) 0.5747(2) 0.0164(3) Uani 1 1 d
N12 N -0.0971(4) 0.46096(9) 0.6960(2) 0.0167(3) Uani 1 1 d
N2 N 0.2288(5) 0.56065(8) 0.3523(2) 0.0166(3) Uani 1 1 d
N9 N 0.5233(5) 0.36649(8) 0.2392(2) 0.0186(4) Uani 1 1 d
N3 N 0.4846(5) 0.63087(9) 0.1308(2) 0.0187(4) Uani 1 1 d
N8 N 0.3673(5) 0.35981(9) 0.0873(2) 0.0213(4) Uani 1 1 d
N5 N 0.6345(5) 0.55083(9) -0.0367(2) 0.0194(4) Uani 1 1 d
N4 N 0.6274(5) 0.61272(8) -0.0190(2) 0.0216(4) Uani 1 1 d
C1 C 0.3990(5) 0.57581(9) 0.2078(3) 0.0145(4) Uani 1 1 d
C2 C 0.4682(5) 0.45839(9) 0.1306(2) 0.0136(4) Uani 1 1 d
H14A H 0.996(7) 0.7697(14) 0.879(3) 0.019(6) Uiso 1 1 d
H14B H 1.000(7) 0.6993(14) 0.920(4) 0.020(6) Uiso 1 1 d
H11A H 0.404(9) 0.4499(16) 0.612(4) 0.033(7) Uiso 1 1 d
H12A H -0.075(7) 0.5020(15) 0.705(3) 0.018(6) Uiso 1 1 d
H13A H 0.542(8) 0.7201(13) 0.733(3) 0.021(6) Uiso 1 1 d
H11B H 0.126(7) 0.4018(16) 0.539(4) 0.024(7) Uiso 1 1 d
H13B H 0.797(8) 0.7435(15) 0.620(4) 0.028(7) Uiso 1 1 d
H12B H -0.006(8) 0.4457(16) 0.797(4) 0.029(7) Uiso 1 1 d
H1WA H 0.766(9) 0.3207(17) 0.442(4) 0.040(9) Uiso 1 1 d
H11C H 0.143(7) 0.4685(14) 0.489(4) 0.025(7) Uiso 1 1 d
H13C H 0.812(8) 0.6777(15) 0.663(3) 0.023(7) Uiso 1 1 d
H1WB H 0.851(11) 0.2993(18) 0.612(5) 0.050(10) Uiso 1 1 d
H2WA H 0.600(10) 0.234(2) 0.814(5) 0.055(11) Uiso 1 1 d
H2WB H 0.521(9) 0.2946(19) 0.871(4) 0.042(9) Uiso 1 1 d

loop_
_atom_site_aniso_label
_atom_site_aniso_U_11
_atom_site_aniso_U_22
_atom_site_aniso_U_33
_atom_site_aniso_U_23
_atom_site_aniso_U_13
_atom_site_aniso_U_12
O2 0.0377(9) 0.0123(7) 0.0239(8) -0.0035(6) 0.0060(7) -0.0044(6)
O1 0.0396(9) 0.0174(7) 0.0204(8) 0.0001(6) 0.0135(7) 0.0026(6)
O1W 0.0280(8) 0.0181(7) 0.0200(8) 0.0013(6) 0.0011(7) -0.0006(6)
O2W 0.0520(11) 0.0193(8) 0.0269(9) -0.0002(7) 0.0142(8) -0.0007(8)
N1 0.0210(8) 0.0126(8) 0.0178(9) -0.0008(6) 0.0015(7) 0.0022(6)
N6 0.0179(8) 0.0137(7) 0.0125(7) 0.0010(6) 0.0023(6) 0.0003(6)
N10 0.0214(8) 0.0140(8) 0.0156(8) 0.0002(6) 0.0013(7) 0.0017(7)
N13 0.0146(8) 0.0162(9) 0.0190(9) -0.0015(7) 0.0018(6) -0.0011(6)
N7 0.0243(9) 0.0140(8) 0.0200(9) -0.0010(6) -0.0026(7) -0.0003(7)
N14 0.0166(8) 0.0135(8) 0.0184(8) -0.0001(7) 0.0004(6) -0.0005(6)
N11 0.0147(8) 0.0191(9) 0.0154(8) -0.0003(7) 0.0015(6) -0.0004(6)
N12 0.0164(8) 0.0192(9) 0.0146(8) -0.0016(6) 0.0025(6) 0.0007(7)
N2 0.0210(8) 0.0128(7) 0.0161(8) -0.0017(6) 0.0036(6) -0.0002(6)
N9 0.0217(8) 0.0136(8) 0.0207(8) 0.0010(7) 0.0038(7) 0.0021(7)
N3 0.0225(9) 0.0141(8) 0.0200(9) 0.0016(7) 0.0045(7) -0.0008(6)
N8 0.0253(9) 0.0144(8) 0.0239(9) -0.0011(7) -0.0003(7) -0.0007(7)
N5 0.0245(9) 0.0167(8) 0.0174(8) 0.0029(6) 0.0054(7) 0.0003(7)
N4 0.0269(9) 0.0169(8) 0.0215(9) 0.0021(7) 0.0063(7) 0.0012(7)
C1 0.0133(8) 0.0130(9) 0.0170(9) -0.0019(7) -0.0016(7) 0.0001(7)
C2 0.0140(8) 0.0129(9) 0.0140(9) -0.0005(7) 0.0025(7) 0.0011(7)

loop_
_atom_type_symbol
_atom_type_description
_atom_type_scat_dispersion_real
_atom_type_scat_dispersion_imag
_atom_type_scat_source
C C 0.0033 0.0016 'International Tables Vol C Tables 4.2.6.8 and 6.1.1.4'
H H 0.0000 0.0000 'International Tables Vol C Tables 4.2.6.8 and 6.1.1.4'
N N 0.0061 0.0033 'International Tables Vol C Tables 4.2.6.8 and 6.1.1.4'
O O 0.0106 0.0060 'International Tables Vol C Tables 4.2.6.8 and 6.1.1.4'

loop_
_geom_angle_atom_site_label_1
_geom_angle_atom_site_label_2
_geom_angle_atom_site_label_3
_geom_angle
H1WA O1W H1WB 109(3)
H2WA O2W H2WB 109(4)
O2 N1 O1 120.23(17)
O2 N1 N2 124.15(19)
O1 N1 N2 115.62(17)
N5 N6 C1 108.91(17)
N5 N6 C2 121.22(16)
C1 N6 C2 129.80(17)
C2 N10 N9 102.84(16)
N14 N13 H13A 116.4(18)
N14 N13 H13B 111.3(19)
N14 N13 H13C 107.4(18)
H13A N13 H13B 107(3)
H13A N13 H13C 108(3)
H13B N13 H13C 105(3)
C2 N7 N8 103.21(17)
N13 N14 H14A 105.0(15)
N13 N14 H14B 104.3(17)
H14A N14 H14B 108(2)
N12 N11 H11A 113.3(19)
N12 N11 H11B 110.4(19)
N12 N11 H11C 107.8(19)
H11A N11 H11B 114(3)
H11A N11 H11C 102(3)
H11B N11 H11C 109(3)
N11 N12 H12A 104.9(18)
N11 N12 H12B 104.9(19)
H12A N12 H12B 104(3)
N1 N2 C1 115.94(17)
N8 N9 N10 110.10(16)
C1 N3 N4 105.63(17)
N9 N8 N7 109.59(16)
N4 N5 N6 105.90(17)
N5 N4 N3 112.13(17)
N6 C1 N2 117.59(17)
N3 C1 N6 107.44(18)
N3 C1 N2 134.81(19)
N10 C2 N6 123.09(16)
N10 C2 N7 114.26(17)
N7 C2 N6 122.63(17)

loop_
_geom_bond_atom_site_label_1
_geom_bond_atom_site_label_2
_geom_bond_distance
O2 N1 1.245(2)
O1 N1 1.263(2)
O1W H1WA 0.85(3)
O1W H1WB 0.91(4)
O2W H2WA 0.80(4)
O2W H2WB 0.89(4)
N1 N2 1.324(2)
N6 N5 1.359(3)
N6 C1 1.362(3)
N6 C2 1.414(2)
N10 N9 1.347(2)
N10 C2 1.323(3)
N13 N14 1.451(2)
N13 H13A 0.89(3)
N13 H13B 0.86(3)
N13 H13C 0.90(3)
N7 N8 1.343(2)
N7 C2 1.328(3)
N14 H14A 0.91(3)
N14 H14B 0.92(3)
N11 N12 1.447(2)
N11 H11A 0.92(3)
N11 H11B 0.89(3)
N11 H11C 0.87(3)
N12 H12A 0.85(3)
N12 H12B 0.90(3)
N2 C1 1.364(3)
N9 N8 1.313(3)
N3 N4 1.369(3)
N3 C1 1.333(3)
N5 N4 1.285(2)

loop_
_geom_torsion_atom_site_label_1
_geom_torsion_atom_site_label_2
_geom_torsion_atom_site_label_3
_geom_torsion_atom_site_label_4
_geom_torsion
O2 N1 N2 C1 -2.7(3)
O1 N1 N2 C1 177.40(17)
N1 N2 C1 N6 172.57(17)
N1 N2 C1 N3 -12.9(3)
N6 N5 N4 N3 0.4(2)
N10 N9 N8 N7 -0.7(2)
N9 N10 C2 N6 -178.79(17)
N9 N10 C2 N7 -0.3(2)
N8 N7 C2 N6 178.42(17)
N8 N7 C2 N10 0.0(2)
N5 N6 C1 N2 176.10(16)
N5 N6 C1 N3 0.1(2)
N5 N6 C2 N10 128.0(2)
N5 N6 C2 N7 -50.3(3)
N4 N3 C1 N6 0.1(2)
N4 N3 C1 N2 -174.9(2)
C1 N6 N5 N4 -0.3(2)
C1 N6 C2 N10 -48.8(3)
C1 N6 C2 N7 132.9(2)
C1 N3 N4 N5 -0.3(2)
C2 N6 N5 N4 -177.72(16)
C2 N6 C1 N2 -6.8(3)
C2 N6 C1 N3 177.27(18)
C2 N10 N9 N8 0.6(2)
C2 N7 N8 N9 0.4(2)

loop_
_twin_individual_id
_twin_individual_mass_fraction_refined
1 0.4(15)
2 0.6(15)
